data_2210401
loop_
_publ_author_name
'Lee, Uk'

_publ_section_title
;
 Dipotassium tetrasodium decavanadate octadecahydrate
;
_journal_coeditor_code WM2025
_journal_issue 9
_journal_name_full 'Acta Crystallographica Section E'
_journal_page_first i176
_journal_page_last i178
_journal_paper_doi 10.1107/S1600536806029382
_journal_volume 62
_journal_year 2006
_chemical_formula_iupac 'Na4 K2 [V10 O28] , 18H2 O'
_chemical_formula_moiety '2K + , 4Na + , O28 V10 6- , 18H2 O'
_chemical_formula_structural 'Na4 K2 [V10 O28] , 18H2 O'
_chemical_formula_sum 'H36 K2 Na4 O46 V10'
_chemical_formula_weight 1451.85
_chemical_name_systematic
;
Dipotassium tetrasodium decavanadate octadecahydrate
;
_space_group_IT_number 15
_symmetry_cell_setting monoclinic
_symmetry_space_group_name_Hall '-C 2yc'
_symmetry_space_group_name_H-M 'C 1 2/c 1'
_atom_sites_solution_hydrogens geom
_atom_sites_solution_primary direct
_atom_sites_solution_secondary difmap
_audit_creation_method SHELXL97
_cell_angle_alpha 90.00
_cell_angle_beta 116.114(9)
_cell_angle_gamma 90.00
_cell_formula_units_Z 4
_cell_length_a 17.738(2)
_cell_length_b 12.6360(10)
_cell_length_c 20.042(5)
_cell_measurement_reflns_used 28
_cell_measurement_temperature 298(2)
_cell_measurement_theta_max 10.5
_cell_measurement_theta_min 9.5
_cell_volume 4033.6(12)
_computing_cell_refinement STADI4
_computing_data_collection 'STADI4 (Stoe & Cie, 1996)'
_computing_data_reduction 'X-RED (Stoe & Cie, 1996)'
_computing_molecular_graphics 'ORTEP-3 (Farrugia, 1997) and DIAMOND (Brandenburg, 1998)'
_computing_publication_material SHELXL97
_computing_structure_refinement 'SHELXL97 (Sheldrick, 1997)'
_computing_structure_solution 'SHELXS97 (Sheldrick, 1997)'
_diffrn_ambient_temperature 298(2)
_diffrn_measured_fraction_theta_full 0.994
_diffrn_measured_fraction_theta_max 0.994
_diffrn_measurement_device_type 'Stoe STADI-4'
_diffrn_measurement_method \w/2\q
_diffrn_radiation_monochromator graphite
_diffrn_radiation_source 'fine-focus sealed tube'
_diffrn_radiation_type MoK\a
_diffrn_radiation_wavelength 0.71069
_diffrn_reflns_av_R_equivalents 0.0000
_diffrn_reflns_av_sigmaI/netI 0.0246
_diffrn_reflns_limit_h_max 20
_diffrn_reflns_limit_h_min -22
_diffrn_reflns_limit_k_max 16
_diffrn_reflns_limit_k_min 0
_diffrn_reflns_limit_l_max 26
_diffrn_reflns_limit_l_min 0
_diffrn_reflns_number 4595
_diffrn_reflns_theta_full 27.49
_diffrn_reflns_theta_max 27.49
_diffrn_reflns_theta_min 2.06
_diffrn_standards_decay_% 3.8
_diffrn_standards_interval_time 60
_diffrn_standards_number 3
_exptl_absorpt_coefficient_mu 2.586
_exptl_absorpt_correction_T_max 0.234
_exptl_absorpt_correction_T_min 0.192
_exptl_absorpt_correction_type numerical
_exptl_absorpt_process_details '(X-SHAPE; Stoe & Cie, 1996)'
_exptl_crystal_colour 'pale brown'
_exptl_crystal_density_diffrn 2.391
_exptl_crystal_density_method 'not measured'
_exptl_crystal_description 'hexagonal prism'
_exptl_crystal_F_000 2864
_exptl_crystal_size_max 0.68
_exptl_crystal_size_mid 0.62
_exptl_crystal_size_min 0.53
_refine_diff_density_max 0.620
_refine_diff_density_min -0.545
_refine_ls_extinction_coef 0.00091(5)
_refine_ls_extinction_expression Fc^*^=kFc[1+0.001xFc^2^\l^3^/sin(2\q)]^-1/4^
_refine_ls_extinction_method 'SHELXL97 (Sheldrick, 1997)'
_refine_ls_goodness_of_fit_ref 1.096
_refine_ls_hydrogen_treatment mixed
_refine_ls_matrix_type full
_refine_ls_number_parameters 288
_refine_ls_number_reflns 4595
_refine_ls_number_restraints 0
_refine_ls_restrained_S_all 1.096
_refine_ls_R_factor_all 0.0763
_refine_ls_R_factor_gt 0.0455
_refine_ls_shift/su_max 0.000
_refine_ls_shift/su_mean 0.000
_refine_ls_structure_factor_coef Fsqd
_refine_ls_weighting_details 'w = 1/[\s^2^(Fo^2^)+(0.0413P)^2^+29.2336P] where P=(Fo^2^+2Fc^2^)/3'
_refine_ls_weighting_scheme calc
_refine_ls_wR_factor_gt 0.1027
_refine_ls_wR_factor_ref 0.1241
_reflns_number_gt 3143
_reflns_number_total 4595
_reflns_threshold_expression I>2\s(I)
_cod_data_source_file wm2025.cif
_cod_data_source_block I
_cod_original_cell_volume 4033.6(11)
_cod_original_sg_symbol_H-M 'C 2/c'
_cod_database_code 2210401
_cod_database_fobs_code 2210401

loop_
_symmetry_equiv_pos_as_xyz
'x, y, z'
'-x, y, -z+1/2'
'x+1/2, y+1/2, z'
'-x+1/2, y+1/2, -z+1/2'
'-x, -y, -z'
'x, -y, z-1/2'
'-x+1/2, -y+1/2, -z'
'x+1/2, -y+1/2, z-1/2'

loop_
_atom_site_type_symbol
_atom_site_label
_atom_site_fract_x
_atom_site_fract_y
_atom_site_fract_z
_atom_site_U_iso_or_equiv
_atom_site_adp_type
_atom_site_calc_flag
_atom_site_refinement_flags
_atom_site_occupancy
V V1 0.52690(4) 0.49792(6) 0.43100(4) 0.01568(16) Uani d . 1
V V2 0.52442(5) 0.25460(6) 0.43701(4) 0.0210(2) Uani d . 1
V V3 0.47614(5) 0.25820(6) 0.56753(4) 0.01915(19) Uani d . 1
V V4 0.36507(5) 0.37808(6) 0.42046(4) 0.01821(19) Uani d . 1
V V5 0.63575(5) 0.37977(6) 0.58140(4) 0.01875(19) Uani d . 1
O OH1 0.50019(19) 0.3941(2) 0.50115(17) 0.0167(5) Uani d . 1
O OC2 0.40401(16) 0.4975(2) 0.38011(15) 0.0176(5) Uani d . 1
O OC3 0.63349(16) 0.4990(2) 0.51421(15) 0.0168(5) Uani d . 1
O OB4 0.5399(2) 0.3887(2) 0.38830(17) 0.0214(7) Uani d . 1
O OB5 0.5012(2) 0.1772(2) 0.50346(18) 0.0213(6) Uani d . 1
O OB6 0.40890(19) 0.2831(2) 0.37966(16) 0.0219(7) Uani d . 1
O OB7 0.36882(18) 0.2869(2) 0.49485(16) 0.0203(6) Uani d . 1
O OB8 0.63195(18) 0.2859(2) 0.50994(17) 0.0217(7) Uani d . 1
O OB9 0.59210(18) 0.2880(2) 0.62502(16) 0.0205(6) Uani d . 1
O OB10 0.53889(18) 0.6047(2) 0.38505(16) 0.0183(6) Uani d . 1
O OT11 0.5431(2) 0.1650(3) 0.3894(2) 0.0304(8) Uani d . 1
O OT12 0.4576(2) 0.1712(3) 0.61737(18) 0.0261(7) Uani d . 1
O OT13 0.2662(2) 0.3767(3) 0.36515(18) 0.0275(8) Uani d . 1
O OT14 0.73496(19) 0.3799(3) 0.63701(19) 0.0271(8) Uani d . 1
K K 0.82755(7) 0.50071(11) 0.57208(7) 0.0404(3) Uani d . 1
Na Na1 0.75089(12) 0.50114(17) 0.36301(11) 0.0336(4) Uani d . 1
Na Na2 0.5000 0.5828(2) 0.2500 0.0334(7) Uani d S 1
Na Na3 0.5000 0.8605(2) 0.2500 0.0322(6) Uani d S 1
O OW1 0.9083(3) 0.5009(4) 0.7401(3) 0.0613(13) Uani d . 1
H HW1A 0.8692 0.5186 0.7604 0.092 Uiso calc R 1
H HW1B 0.9372 0.4353 0.7615 0.092 Uiso calc R 1
O OW2 0.7333(3) 0.6411(4) 0.4346(3) 0.0479(12) Uani d . 1
H HW2A 0.704(5) 0.654(6) 0.452(4) 0.057 Uiso d . 1
H HW2B 0.770(4) 0.684(6) 0.458(4) 0.057 Uiso d . 1
O OW3 0.8900(2) 0.5030(3) 0.4615(2) 0.0370(8) Uani d . 1
H HW3A 0.9210 0.5667 0.4626 0.055 Uiso calc R 1
H HW3B 0.9223 0.4405 0.4626 0.055 Uiso calc R 1
O OW4 0.7399(3) 0.3681(3) 0.4438(2) 0.0446(10) Uani d . 1
H HW4A 0.7698 0.3034 0.4447 0.067 Uiso calc R 1
H HW4B 0.6825 0.3528 0.4343 0.067 Uiso calc R 1
O OW5 0.8017(3) 0.3840(3) 0.2977(2) 0.0508(12) Uani d . 1
H HW5A 0.7564 0.3659 0.2505 0.076 Uiso d R 1
H HW5B 0.8234 0.3209 0.3267 0.076 Uiso d R 1
O OW6 0.7732(3) 0.6435(3) 0.2930(2) 0.0464(10) Uani d . 1
H HW6A 0.8165 0.6244 0.2799 0.070 Uiso d R 1
H HW6B 0.7884 0.7068 0.3230 0.070 Uiso d R 1
O OW7 0.6128(2) 0.4687(3) 0.2662(2) 0.0379(9) Uani d . 1
H HW7A 0.6171 0.4676 0.2196 0.057 Uiso calc R 1
H HW7B 0.5968 0.3979 0.2738 0.057 Uiso calc R 1
O OW8 0.3997(2) 0.7224(3) 0.2272(2) 0.0358(8) Uani d . 1
H HW8A 0.3556 0.7225 0.1767 0.043 Uiso calc R 1
H HW8B 0.3756 0.7225 0.2623 0.043 Uiso calc R 1
O OW9 0.5924(4) 0.2424(4) 0.2711(3) 0.0745(16) Uani d . 1

loop_
_atom_site_aniso_label
_atom_site_aniso_U_11
_atom_site_aniso_U_22
_atom_site_aniso_U_33
_atom_site_aniso_U_12
_atom_site_aniso_U_13
_atom_site_aniso_U_23
V1 0.0139(3) 0.0177(3) 0.0163(3) -0.0001(3) 0.0075(2) 0.0010(3)
V2 0.0227(4) 0.0186(4) 0.0246(4) 0.0017(3) 0.0131(3) -0.0002(3)
V3 0.0196(4) 0.0183(4) 0.0215(4) -0.0005(3) 0.0108(3) 0.0022(3)
V4 0.0131(4) 0.0196(4) 0.0197(4) -0.0014(3) 0.0052(3) -0.0007(3)
V5 0.0127(4) 0.0200(4) 0.0218(4) 0.0015(3) 0.0060(3) 0.0039(3)
OH1 0.0124(12) 0.0190(13) 0.0191(13) -0.0017(14) 0.0073(10) -0.0002(13)
OC2 0.0152(12) 0.0212(14) 0.0155(13) -0.0001(14) 0.0058(11) 0.0006(13)
OC3 0.0139(12) 0.0180(13) 0.0193(13) -0.0005(14) 0.0081(11) -0.0008(13)
OB4 0.0233(17) 0.0241(17) 0.0196(16) -0.0001(13) 0.0119(14) -0.0020(13)
OB5 0.0222(14) 0.0183(14) 0.0243(14) -0.0002(14) 0.0110(12) 0.0003(14)
OB6 0.0214(16) 0.0228(16) 0.0194(15) -0.0025(14) 0.0070(13) -0.0017(13)
OB7 0.0179(16) 0.0196(16) 0.0235(16) -0.0045(13) 0.0093(13) -0.0011(12)
OB8 0.0169(16) 0.0223(16) 0.0278(17) 0.0029(13) 0.0118(13) 0.0017(13)
OB9 0.0160(15) 0.0231(16) 0.0222(15) 0.0047(13) 0.0083(13) 0.0055(13)
OB10 0.0177(15) 0.0206(16) 0.0178(15) 0.0008(13) 0.0089(13) 0.0006(12)
OT11 0.039(2) 0.0241(18) 0.0348(19) 0.0054(16) 0.0219(17) -0.0028(15)
OT12 0.0331(19) 0.0233(17) 0.0266(17) -0.0021(15) 0.0175(15) 0.0035(14)
OT13 0.0175(17) 0.0317(19) 0.0274(18) -0.0024(14) 0.0045(15) -0.0018(14)
OT14 0.0142(17) 0.0307(19) 0.0304(19) 0.0008(13) 0.0043(14) 0.0050(14)
K 0.0364(6) 0.0425(6) 0.0479(7) -0.0003(6) 0.0236(5) -0.0033(6)
Na1 0.0271(9) 0.0364(10) 0.0318(10) 0.0042(10) 0.0080(8) -0.0028(10)
Na2 0.0318(15) 0.0399(17) 0.0298(15) 0.000 0.0146(13) 0.000
Na3 0.0336(16) 0.0290(15) 0.0295(15) 0.000 0.0097(13) 0.000
OW1 0.046(2) 0.043(2) 0.104(4) -0.007(2) 0.041(3) -0.003(3)
OW2 0.038(2) 0.050(3) 0.073(3) -0.020(2) 0.040(2) -0.031(2)
OW3 0.0228(16) 0.0281(18) 0.054(2) -0.0009(17) 0.0109(16) -0.0027(18)
OW4 0.037(2) 0.040(2) 0.072(3) 0.0106(18) 0.038(2) 0.013(2)
OW5 0.060(3) 0.048(3) 0.037(2) 0.028(2) 0.014(2) 0.0032(19)
OW6 0.050(3) 0.050(2) 0.042(2) -0.011(2) 0.022(2) -0.0115(19)
OW7 0.0299(19) 0.047(2) 0.0287(18) -0.0005(16) 0.0057(16) -0.0003(16)
OW8 0.0271(18) 0.041(2) 0.038(2) -0.0006(17) 0.0130(16) 0.0000(17)
OW9 0.099(4) 0.065(3) 0.067(3) 0.012(3) 0.042(3) 0.012(3)

loop_
_atom_type_symbol
_atom_type_description
_atom_type_scat_dispersion_real
_atom_type_scat_dispersion_imag
_atom_type_scat_source
V V 0.3005 0.5294 'International Tables Vol C Tables 4.2.6.8 and 6.1.1.4'
O O 0.0106 0.0060 'International Tables Vol C Tables 4.2.6.8 and 6.1.1.4'
K K 0.2009 0.2494 'International Tables Vol C Tables 4.2.6.8 and 6.1.1.4'
Na Na 0.0362 0.0249 'International Tables Vol C Tables 4.2.6.8 and 6.1.1.4'
H H 0.0000 0.0000 'International Tables Vol C Tables 4.2.6.8 and 6.1.1.4'

loop_
_geom_angle_atom_site_label_1
_geom_angle_atom_site_label_2
_geom_angle_atom_site_label_3
_geom_angle_site_symmetry_1
_geom_angle_site_symmetry_3
_geom_angle
V2 V1 V5 . . 60.16(3)
V3 V1 V5 5_666 . 118.07(3)
V1 V2 V3 . . 91.87(3)
V1 V2 V4 . . 61.55(2)
V1 V2 V5 . . 61.06(2)
V3 V2 V5 . . 60.38(3)
V4 V2 V5 . . 91.09(3)
V1 V3 V4 5_666 . 61.16(2)
V2 V3 V4 . . 60.19(3)
V1 V3 V5 5_666 . 61.74(2)
V2 V3 V5 . . 60.30(3)
V4 V3 V5 . . 90.91(3)
V5 V4 V2 5_666 . 120.08(3)
V5 V4 V1 5_666 . 61.47(3)
V2 V4 V1 . . 58.64(3)
V3 V4 V1 . . 89.56(3)
V4 V5 V2 5_666 . 119.85(3)
V4 V5 V3 5_666 . 119.43(3)
V2 V5 V3 . . 59.31(3)
OB4 V1 OB10 . . 107.21(14)
OB4 V1 OC3 . . 98.40(14)
OB10 V1 OC3 . . 99.04(14)
OB4 V1 OC2 . . 95.90(14)
OB10 V1 OC2 . . 95.53(14)
OC3 V1 OC2 . . 155.55(12)
OB4 V1 OH1 . . 87.21(14)
OB10 V1 OH1 . . 165.28(13)
OC3 V1 OH1 . . 81.28(12)
OC2 V1 OH1 . . 79.70(12)
OB4 V1 OH1 . 5_666 165.17(14)
OB10 V1 OH1 . 5_666 87.40(13)
OC3 V1 OH1 . 5_666 81.42(12)
OC2 V1 OH1 . 5_666 79.73(12)
OH1 V1 OH1 . 5_666 78.08(12)
OT11 V2 OB5 . . 103.03(16)
OT11 V2 OB8 . . 101.99(17)
OB5 V2 OB8 . . 91.32(14)
OT11 V2 OB6 . . 102.97(17)
OB5 V2 OB6 . . 90.76(14)
OB8 V2 OB6 . . 153.78(14)
OT11 V2 OB4 . . 101.28(15)
OB5 V2 OB4 . . 155.68(13)
OB8 V2 OB4 . . 83.81(14)
OB6 V2 OB4 . . 83.61(13)
OT11 V2 OH1 . . 175.67(15)
OB5 V2 OH1 . . 81.29(12)
OB8 V2 OH1 . . 77.37(12)
OB6 V2 OH1 . . 77.13(12)
OB4 V2 OH1 . . 74.40(11)
OT12 V3 OB5 . . 103.28(16)
OT12 V3 OB7 . . 101.63(16)
OB5 V3 OB7 . . 92.33(14)
OT12 V3 OB9 . . 102.74(16)
OB5 V3 OB9 . . 90.24(14)
OB7 V3 OB9 . . 154.19(14)
OT12 V3 OB10 . 5_666 100.73(14)
OB5 V3 OB10 . 5_666 155.95(13)
OB7 V3 OB10 . 5_666 84.27(13)
OB9 V3 OB10 . 5_666 83.01(13)
OT12 V3 OH1 . . 175.33(15)
OB5 V3 OH1 . . 81.39(12)
OB7 V3 OH1 . . 77.80(12)
OB9 V3 OH1 . . 77.21(12)
OB10 V3 OH1 5_666 . 74.62(11)
OT13 V4 OB6 . . 103.66(16)
OT13 V4 OB7 . . 100.87(16)
OB6 V4 OB7 . . 94.62(14)
OT13 V4 OC2 . . 101.42(15)
OB6 V4 OC2 . . 91.42(13)
OB7 V4 OC2 . . 154.79(13)
OT13 V4 OC3 . 5_666 98.82(15)
OB6 V4 OC3 . 5_666 156.31(13)
OB7 V4 OC3 . 5_666 88.31(13)
OC2 V4 OC3 . 5_666 76.78(12)
OT13 V4 OH1 . . 174.74(15)
OB6 V4 OH1 . . 81.37(12)
OB7 V4 OH1 . . 80.04(12)
OC2 V4 OH1 . . 76.70(11)
OC3 V4 OH1 5_666 . 75.99(11)
OT14 V5 OB9 . . 103.53(16)
OT14 V5 OB8 . . 101.15(16)
OB9 V5 OB8 . . 94.94(14)
OT14 V5 OC2 . 5_666 101.26(15)
OB9 V5 OC2 . 5_666 90.67(13)
OB8 V5 OC2 . 5_666 154.91(13)
OT14 V5 OC3 . . 98.96(15)
OB9 V5 OC3 . . 156.00(13)
OB8 V5 OC3 . . 88.77(13)
OC2 V5 OC3 5_666 . 76.71(12)
OT14 V5 OH1 . . 174.81(15)
OB9 V5 OH1 . . 81.19(12)
OB8 V5 OH1 . . 80.39(12)
OC2 V5 OH1 5_666 . 76.33(11)
OC3 V5 OH1 . . 76.06(11)
OW3 K OW4 . . 63.80(11)
OW3 K OT13 . 5_666 143.86(11)
OW4 K OT13 . 5_666 120.32(11)
OW3 K OT14 . . 145.75(11)
OW4 K OT14 . . 84.64(11)
OT13 K OT14 5_666 . 63.28(9)
OW3 K OT11 . 7_656 71.95(10)
OW4 K OT11 . 7_656 82.73(11)
OT13 K OT11 5_666 7_656 141.87(10)
OT14 K OT11 . 7_656 92.16(10)
OW3 K OT12 . 3 73.72(10)
OW4 K OT12 . 3 136.87(11)
OT13 K OT12 5_666 3 89.82(10)
OT14 K OT12 . 3 138.41(10)
OT11 K OT12 7_656 3 91.37(10)
OW3 K OW1 . . 134.63(11)
OW4 K OW1 . . 143.02(12)
OT13 K OW1 5_666 . 66.55(11)
OT14 K OW1 . . 65.76(11)
OT11 K OW1 7_656 . 77.05(11)
OT12 K OW1 3 . 74.77(10)
OW3 K OW2 . . 63.18(10)
OW4 K OW2 . . 70.71(13)
OT13 K OW2 5_666 . 83.83(13)
OT14 K OW2 . . 120.51(10)
OT11 K OW2 7_656 . 134.21(14)
OT12 K OW2 3 . 84.09(10)
OW1 K OW2 . . 143.19(15)
OW3 K OC3 . . 116.76(9)
OW4 K OC3 . . 65.79(10)
OT13 K OC3 5_666 . 54.55(9)
OT14 K OC3 . . 54.42(8)
OT11 K OC3 7_656 . 134.35(10)
OT12 K OC3 3 . 134.23(10)
OW1 K OC3 . . 108.61(10)
OW2 K OC3 . . 66.09(9)
OW3 Na1 OW2 . . 81.75(18)
OW3 Na1 OW7 . . 170.67(17)
OW2 Na1 OW7 . . 104.85(19)
OW3 Na1 OW4 . . 79.10(15)
OW2 Na1 OW4 . . 92.44(18)
OW7 Na1 OW4 . . 93.88(16)
OW3 Na1 OW5 . . 87.53(15)
OW2 Na1 OW5 . . 165.08(18)
OW7 Na1 OW5 . . 87.04(16)
OW4 Na1 OW5 . . 95.60(16)
OW3 Na1 OW6 . . 95.68(15)
OW2 Na1 OW6 . . 84.00(18)
OW7 Na1 OW6 . . 91.60(15)
OW4 Na1 OW6 . . 174.10(18)
OW5 Na1 OW6 . . 86.86(16)
OW7 Na2 OW7 2_655 . 104.9(2)
OW7 Na2 OW8 2_655 2_655 169.44(16)
OW7 Na2 OW8 . 2_655 84.93(13)
OW7 Na2 OW8 2_655 . 84.93(13)
OW7 Na2 OW8 . . 169.44(16)
OW8 Na2 OW8 2_655 . 85.5(2)
OW7 Na2 OB10 2_655 . 91.70(12)
OW7 Na2 OB10 . . 96.04(12)
OW8 Na2 OB10 2_655 . 83.40(12)
OW8 Na2 OB10 . . 87.28(13)
OW7 Na2 OB10 2_655 2_655 96.04(12)
OW7 Na2 OB10 . 2_655 91.70(12)
OW8 Na2 OB10 2_655 2_655 87.28(13)
OW8 Na2 OB10 . 2_655 83.40(12)
OB10 Na2 OB10 . 2_655 167.3(2)
OW1 Na3 OW1 7_666 8_465 83.0(2)
OW1 Na3 OW8 7_666 . 174.36(17)
OW1 Na3 OW8 8_465 . 95.70(14)
OW1 Na3 OW8 7_666 2_655 95.70(14)
OW1 Na3 OW8 8_465 2_655 174.36(17)
OW8 Na3 OW8 . 2_655 86.1(2)
OW1 Na3 OT12 7_666 6_565 94.72(16)
OW1 Na3 OT12 8_465 6_565 99.30(16)
OW8 Na3 OT12 . 6_565 80.05(13)
OW8 Na3 OT12 2_655 6_565 86.27(13)
OW1 Na3 OT12 7_666 5_666 99.30(17)
OW1 Na3 OT12 8_465 5_666 94.72(16)
OW8 Na3 OT12 . 5_666 86.27(13)
OW8 Na3 OT12 2_655 5_666 80.05(13)
OT12 Na3 OT12 6_565 5_666 161.3(2)
HW1A OW1 HW1B . . 110.4
HW2A OW2 HW2B . . 97(7)
HW3A OW3 HW3B . . 110.7
HW4A OW4 HW4B . . 110.7
HW5A OW5 HW5B . . 109.6
HW6A OW6 HW6B . . 110.2
HW7A OW7 HW7B . . 106.8
HW8A OW8 HW8B . . 110.3

loop_
_geom_bond_atom_site_label_1
_geom_bond_atom_site_label_2
_geom_bond_site_symmetry_2
_geom_bond_distance
_geom_bond_publ_flag
V1 V2 . 3.0780(10) yes
V1 V3 5_666 3.0830(10) yes
V1 V4 . 3.1690(10) yes
V1 V5 . 3.1500(10) yes
V2 V3 . 3.0900(10) yes
V2 V4 . 3.1160(10) yes
V2 V5 . 3.1220(10) yes
V3 V4 . 3.1230(10) yes
V3 V5 . 3.1240(10) yes
V4 V5 5_666 3.0600(10) yes
V1 OH1 . 2.123(3) yes
V1 OH1 5_666 2.125(3) yes
V1 OC2 . 1.958(3) yes
V1 OC3 . 1.892(3) yes
V1 OB4 . 1.692(3) yes
V1 OB10 . 1.699(3) yes
V2 OH1 . 2.331(3) yes
V2 OB4 . 2.034(3) yes
V2 OB5 . 1.839(3) yes
V2 OB6 . 1.891(3) yes
V2 OB8 . 1.865(3) yes
V2 OT11 . 1.607(3) yes
V3 OH1 . 2.324(3) yes
V3 OB5 . 1.843(3) yes
V3 OB7 . 1.853(3) yes
V3 OB9 . 1.901(3) yes
V3 OB10 5_666 2.049(3) yes
V3 OT12 . 1.614(3) yes
V4 OH1 . 2.233(3) yes
V4 OC2 . 1.975(3) yes
V4 OC3 5_666 2.025(3) yes
V4 OB6 . 1.809(3) yes
V4 OB7 . 1.862(3) yes
V4 OT13 . 1.610(3) yes
V5 OH1 . 2.236(3) yes
V5 OC2 5_666 1.994(3) yes
V5 OC3 . 2.009(3) yes
V5 OB8 . 1.839(3) yes
V5 OB9 . 1.818(3) yes
V5 OT14 . 1.617(3) yes
K OW3 . 2.882(4) y
K OW4 . 2.885(5) y
K OT13 5_666 2.931(4) y
K OT11 7_656 2.947(4) y
K OT12 3 2.990(4) y
K OW1 . 3.028(6) y
K OW2 . 3.079(6) y
K OT14 . 2.933(4) y
K OC3 . 3.111(3) y
Na1 OW3 . 2.387(4) y
Na1 OW2 . 2.383(6) y
Na1 OW7 . 2.399(4) y
Na1 OW4 . 2.399(4) y
Na1 OW5 . 2.400(4) y
Na1 OW6 . 2.419(5) y
Na2 OW7 2_655 2.370(4) ?
Na2 OW7 . 2.370(4) y
Na2 OW8 2_655 2.402(4) ?
Na2 OW8 . 2.402(4) y
Na2 OB10 . 2.497(3) y
Na2 OB10 2_655 2.497(3) ?
Na3 OW1 7_666 2.338(5) y
Na3 OW1 8_465 2.338(5) ?
Na3 OW8 . 2.389(4) y
Na3 OW8 2_655 2.389(4) ?
Na3 OT12 6_565 2.456(3) y
Na3 OT12 5_666 2.456(3) ?
OW1 HW1A . 0.9700 ?
OW1 HW1B . 0.9700 ?
OW2 HW2A . 0.77(7) ?
OW2 HW2B . 0.82(7) ?
OW3 HW3A . 0.9700 ?
OW3 HW3B . 0.9700 ?
OW4 HW4A . 0.9700 ?
OW4 HW4B . 0.9700 ?
OW5 HW5A . 0.9600 ?
OW5 HW5B . 0.9600 ?
OW6 HW6A . 0.9500 ?
OW6 HW6B . 0.9700 ?
OW7 HW7A . 0.9700 ?
OW7 HW7B . 0.9700 ?
OW8 HW8A . 0.9700 ?
OW8 HW8B . 0.9700 ?
OW9 OB6 2_655 3.055(6) ?
OW9 OT14 7_656 3.193(6) ?
OW9 OT11 2_655 3.205(7) ?

loop_
_geom_hbond_atom_site_label_D
_geom_hbond_atom_site_label_H
_geom_hbond_atom_site_label_A
_geom_hbond_site_symmetry_A
_geom_hbond_distance_DH
_geom_hbond_distance_HA
_geom_hbond_distance_DA
_geom_hbond_angle_DHA
OW1 HW1A OW5 6_566 0.97 2.07 2.989(7) 156.9
OW1 HW1B OW9 7_656 0.97 2.33 3.082(7) 133.6
OW2 HW2B OB7 3 0.82(7) 2.04(7) 2.842(5) 165(7)
OW2 HW2A OB7 5_666 0.77(7) 2.13(7) 2.892(5) 171(7)
OW3 HW3A OB5 3 0.97 1.90 2.826(5) 158.2
OW3 HW3B OB5 7_656 0.97 1.92 2.864(5) 162.7
OW4 HW4A OB8 7_656 0.97 1.93 2.820(5) 150.7
OW4 HW4B OB8 . 0.97 2.24 2.956(5) 129.9
OW5 HW5B OB9 7_656 0.96 1.95 2.847(5) 154.2
OW5 HW5A OT13 2_655 0.96 2.18 2.941(5) 135.6
OW6 HW6B OB6 3 0.97 2.16 2.871(5) 129.7
OW6 HW6A OT14 6_565 0.95 2.58 2.908(5) 100.8
OW7 HW7A OC2 2_655 0.97 1.90 2.838(5) 161.1
OW7 HW7B OW9 . 0.97 1.97 2.889(7) 158.1
OW8 HW8B OB9 5_666 0.97 2.08 2.903(5) 142.2
